data_1576907
loop_
_publ_author_name
'Chen, Guo-Yang'
'Lin, Hao-Wei'
'Ablez, Abdusalam'
'Guo, Xin-Pin'
'Ren, Yu-Wei'
'Luo, Jia-Hua'
'Zou, Qing-Hua'
'Du, Ke-Zhao'
'Wang, Ze-Ping'
'Huang, Xiao-Ying'

_publ_section_title
;
 A dicationic ionic liquid strategy to enhance the thermal stability of
 manganese bromide scintillators.
;
_journal_issue 11
_journal_name_full 'Chemical science'
_journal_page_first 5532
_journal_page_last 5541
_journal_paper_doi 10.1039/d5sc07813j
_journal_volume 17
_journal_year 2026
_chemical_formula_moiety 'C17 H36 Br4 Mn N2'
_chemical_formula_sum 'C17 H36 Br4 Mn N2'
_chemical_formula_weight 643.06
_space_group_crystal_system triclinic
_space_group_IT_number 2
_space_group_name_Hall '-P 1'
_space_group_name_H-M_alt 'P -1'
_atom_sites_solution_hydrogens geom
_audit_creation_method SHELXL-2019/3
_audit_update_record
;
2025-07-24 deposited with the CCDC.	2026-01-13 downloaded from the CCDC.
;
_cell_angle_alpha 63.469(4)
_cell_angle_beta 70.028(4)
_cell_angle_gamma 69.911(4)
_cell_formula_units_Z 4
_cell_length_a 13.4876(6)
_cell_length_b 14.7799(6)
_cell_length_c 14.8775(6)
_cell_measurement_reflns_used 11766
_cell_measurement_temperature 100(2)
_cell_measurement_theta_max 30.9218
_cell_measurement_theta_min 1.7642
_cell_volume 2428.7(2)
_computing_structure_refinement 'SHELXL-2019/2 (Sheldrick, 2019)'
_computing_structure_solution 'SHELXT 2018/2 (Sheldrick, 2018)'
_diffrn_ambient_temperature 100(2)
_diffrn_detector_area_resol_mean 10.0000
_diffrn_measured_fraction_theta_full 0.978
_diffrn_measured_fraction_theta_max 0.758
_diffrn_measurement_device_type 'XtaLAB Synergy, Single source at home/near, HyPix'
_diffrn_radiation_type MoK\a
_diffrn_radiation_wavelength 0.71073
_diffrn_reflns_av_R_equivalents 0.0400
_diffrn_reflns_av_unetI/netI 0.0570
_diffrn_reflns_Laue_measured_fraction_full 0.978
_diffrn_reflns_Laue_measured_fraction_max 0.758
_diffrn_reflns_limit_h_max 18
_diffrn_reflns_limit_h_min -19
_diffrn_reflns_limit_k_max 19
_diffrn_reflns_limit_k_min -20
_diffrn_reflns_limit_l_max 20
_diffrn_reflns_limit_l_min -21
_diffrn_reflns_number 25197
_diffrn_reflns_point_group_measured_fraction_full 0.978
_diffrn_reflns_point_group_measured_fraction_max 0.758
_diffrn_reflns_theta_full 25.242
_diffrn_reflns_theta_max 30.721
_diffrn_reflns_theta_min 1.764
_exptl_absorpt_coefficient_mu 7.127
_exptl_absorpt_correction_T_max 1.00000
_exptl_absorpt_correction_T_min 0.71825
_exptl_absorpt_correction_type multi-scan
_exptl_crystal_colour green
_exptl_crystal_density_diffrn 1.759
_exptl_crystal_description plate
_exptl_crystal_F_000 1268
_exptl_crystal_size_max 0.200
_exptl_crystal_size_mid 0.150
_exptl_crystal_size_min 0.150
_refine_diff_density_max 2.299
_refine_diff_density_min -1.979
_refine_diff_density_rms 0.189
_refine_ls_extinction_method none
_refine_ls_goodness_of_fit_ref 1.100
_refine_ls_hydrogen_treatment constr
_refine_ls_matrix_type full
_refine_ls_number_parameters 438
_refine_ls_number_reflns 11484
_refine_ls_number_restraints 0
_refine_ls_restrained_S_all 1.100
_refine_ls_R_factor_all 0.0827
_refine_ls_R_factor_gt 0.0644
_refine_ls_shift/su_max 0.000
_refine_ls_shift/su_mean 0.000
_refine_ls_structure_factor_coef Fsqd
_refine_ls_weighting_details 'w=1/[\s^2^(Fo^2^)+(0.0493P)^2^+40.7106P] where P=(Fo^2^+2Fc^2^)/3'
_refine_ls_weighting_scheme calc
_refine_ls_wR_factor_gt 0.1576
_refine_ls_wR_factor_ref 0.1766
_reflns_Friedel_coverage 0.000
_reflns_number_gt 9637
_reflns_number_total 11484
_reflns_threshold_expression 'I > 2\s(I)'
_cod_data_source_file d5sc07813j2.cif
_cod_data_source_block x_CCDC1
_cod_database_code 1576907
_shelx_shelxl_version_number 2019/3
_shelx_space_group_comment
;
The symmetry employed for this shelxl refinement is uniquely defined
by the following loop, which should always be used as a source of
symmetry information in preference to the above space-group names.
They are only intended as comments.
;
_shelx_estimated_absorpt_t_min 0.330
_shelx_estimated_absorpt_t_max 0.414

loop_
_space_group_symop_operation_xyz
'x, y, z'
'-x, -y, -z'

loop_
_atom_site_label
_atom_site_type_symbol
_atom_site_fract_x
_atom_site_fract_y
_atom_site_fract_z
_atom_site_U_iso_or_equiv
_atom_site_adp_type
_atom_site_occupancy
_atom_site_site_symmetry_order
_atom_site_calc_flag
_atom_site_refinement_flags_posn
_atom_site_refinement_flags_adp
_atom_site_refinement_flags_occupancy
_atom_site_disorder_assembly
_atom_site_disorder_group
Mn1 Mn 0.29835(11) 0.32668(11) 0.47781(11) 0.0199(3) Uani 1 1 d . . . . .
Br1 Br 0.22263(8) 0.42276(8) 0.31817(8) 0.0250(2) Uani 1 1 d . . . . .
Br2 Br 0.24760(7) 0.43727(8) 0.58233(8) 0.02291(19) Uani 1 1 d . . . . .
Br3 Br 0.50164(7) 0.28168(8) 0.43038(8) 0.0235(2) Uani 1 1 d . . . . .
Br4 Br 0.23351(8) 0.16154(8) 0.57889(8) 0.0258(2) Uani 1 1 d . . . . .
Mn2 Mn 0.19262(11) 0.02823(11) 0.16508(11) 0.0202(3) Uani 1 1 d . . . . .
Br5 Br 0.25425(8) -0.07037(8) 0.33046(7) 0.0229(2) Uani 1 1 d . . . . .
Br6 Br -0.01031(7) 0.07020(8) 0.19804(8) 0.0265(2) Uani 1 1 d . . . . .
Br7 Br 0.25421(8) 0.19703(8) 0.08014(8) 0.0259(2) Uani 1 1 d . . . . .
Br8 Br 0.26088(7) -0.08367(7) 0.06009(7) 0.02153(19) Uani 1 1 d . . . . .
N1 N 0.4693(6) 0.6416(6) 0.2794(6) 0.0198(16) Uani 1 1 d . . . . .
N2 N 0.5021(6) 1.0945(6) 0.2728(6) 0.0213(16) Uani 1 1 d . . . . .
C1 C 0.5618(8) 0.5550(7) 0.2594(8) 0.024(2) Uani 1 1 d . . . . .
H1A H 0.628939 0.562548 0.265845 0.028 Uiso 1 1 calc R U . . .
H1B H 0.546897 0.487702 0.312512 0.028 Uiso 1 1 calc R U . . .
C2 C 0.5792(8) 0.5540(8) 0.1546(8) 0.026(2) Uani 1 1 d . . . . .
H2A H 0.640773 0.496211 0.145035 0.032 Uiso 1 1 calc R U . . .
H2B H 0.597255 0.619887 0.100942 0.032 Uiso 1 1 calc R U . . .
C3 C 0.4758(9) 0.5407(8) 0.1432(9) 0.030(2) Uani 1 1 d . . . . .
H3A H 0.486607 0.543271 0.072879 0.036 Uiso 1 1 calc R U . . .
H3B H 0.460896 0.472362 0.193208 0.036 Uiso 1 1 calc R U . . .
C4 C 0.3800(9) 0.6271(8) 0.1625(8) 0.027(2) Uani 1 1 d . . . . .
H4A H 0.312969 0.614850 0.161025 0.033 Uiso 1 1 calc R U . . .
H4B H 0.391006 0.694423 0.106714 0.033 Uiso 1 1 calc R U . . .
C5 C 0.3665(7) 0.6326(8) 0.2663(8) 0.024(2) Uani 1 1 d . . . . .
H5A H 0.307794 0.693359 0.272992 0.029 Uiso 1 1 calc R U . . .
H5B H 0.344389 0.569531 0.322257 0.029 Uiso 1 1 calc R U . . .
C6 C 0.4497(8) 0.6303(9) 0.3902(7) 0.027(2) Uani 1 1 d . . . . .
H6A H 0.392871 0.689062 0.402226 0.040 Uiso 1 1 calc R U . . .
H6B H 0.516681 0.629249 0.403167 0.040 Uiso 1 1 calc R U . . .
H6C H 0.426765 0.565386 0.436887 0.040 Uiso 1 1 calc R U . . .
C7 C 0.4893(8) 0.7500(7) 0.2087(7) 0.0212(19) Uani 1 1 d . . . . .
H7A H 0.481247 0.765453 0.139263 0.025 Uiso 1 1 calc R U . . .
H7B H 0.432633 0.801416 0.235250 0.025 Uiso 1 1 calc R U . . .
C8 C 0.5998(7) 0.7642(7) 0.1984(8) 0.0209(18) Uani 1 1 d . . . . .
H8A H 0.656020 0.732883 0.150624 0.025 Uiso 1 1 calc R U . . .
H8B H 0.619244 0.730185 0.266392 0.025 Uiso 1 1 calc R U . . .
C9 C 0.5922(8) 0.8824(7) 0.1560(7) 0.0233(19) Uani 1 1 d . . . . .
H9A H 0.663822 0.896984 0.114104 0.028 Uiso 1 1 calc R U . . .
H9B H 0.539860 0.919542 0.110854 0.028 Uiso 1 1 calc R U . . .
C10 C 0.5558(8) 0.9223(7) 0.2442(7) 0.0213(18) Uani 1 1 d . . . . .
H10A H 0.498110 0.888943 0.298514 0.026 Uiso 1 1 calc R U . . .
H10B H 0.617690 0.904436 0.275162 0.026 Uiso 1 1 calc R U . . .
C11 C 0.5133(7) 1.0404(8) 0.2018(8) 0.0230(19) Uani 1 1 d . . . . .
H11A H 0.562757 1.070438 0.135425 0.028 Uiso 1 1 calc R U . . .
H11B H 0.441495 1.055785 0.187559 0.028 Uiso 1 1 calc R U . . .
C12 C 0.6109(8) 1.1001(8) 0.2761(9) 0.028(2) Uani 1 1 d . . . . .
H12A H 0.657720 1.029182 0.295943 0.034 Uiso 1 1 calc R U . . .
H12B H 0.600152 1.127134 0.329625 0.034 Uiso 1 1 calc R U . . .
C13 C 0.6680(8) 1.1690(8) 0.1735(9) 0.028(2) Uani 1 1 d . . . . .
H13A H 0.735948 1.173794 0.181150 0.034 Uiso 1 1 calc R U . . .
H13B H 0.687353 1.137383 0.121701 0.034 Uiso 1 1 calc R U . . .
C14 C 0.5974(9) 1.2769(9) 0.1357(9) 0.032(2) Uani 1 1 d . . . . .
H14A H 0.633751 1.317314 0.065590 0.038 Uiso 1 1 calc R U . . .
H14B H 0.587574 1.312703 0.181698 0.038 Uiso 1 1 calc R U . . .
C15 C 0.4876(8) 1.2731(8) 0.1331(9) 0.029(2) Uani 1 1 d . . . . .
H15A H 0.496433 1.247730 0.078915 0.035 Uiso 1 1 calc R U . . .
H15B H 0.440753 1.344116 0.115376 0.035 Uiso 1 1 calc R U . . .
C16 C 0.4329(8) 1.2022(8) 0.2367(8) 0.026(2) Uani 1 1 d . . . . .
H16A H 0.415754 1.232737 0.288948 0.032 Uiso 1 1 calc R U . . .
H16B H 0.363803 1.198287 0.230588 0.032 Uiso 1 1 calc R U . . .
C17 C 0.4474(10) 1.0344(9) 0.3811(8) 0.033(2) Uani 1 1 d . . . . .
H17A H 0.494105 0.965367 0.407110 0.050 Uiso 1 1 calc R U . . .
H17B H 0.378096 1.027369 0.380352 0.050 Uiso 1 1 calc R U . . .
H17C H 0.434688 1.071634 0.425867 0.050 Uiso 1 1 calc R U . . .
N3 N -0.0178(7) 0.7675(7) 0.1365(7) 0.0259(18) Uani 1 1 d . . . . .
N4 N 0.0123(6) 0.7514(7) 0.6298(7) 0.0267(18) Uani 1 1 d . . . . .
C18 C -0.1049(9) 0.7384(9) 0.1190(9) 0.030(2) Uani 1 1 d . . . . .
H18A H -0.171427 0.744970 0.173219 0.036 Uiso 1 1 calc R U . . .
H18B H -0.122067 0.787929 0.051705 0.036 Uiso 1 1 calc R U . . .
C19 C -0.0731(10) 0.6300(9) 0.1203(9) 0.035(3) Uani 1 1 d . . . . .
H19A H -0.130766 0.617488 0.103244 0.042 Uiso 1 1 calc R U . . .
H19B H -0.065161 0.579434 0.190315 0.042 Uiso 1 1 calc R U . . .
C20 C 0.0323(11) 0.6139(12) 0.0437(9) 0.045(3) Uani 1 1 d . . . . .
H20A H 0.053976 0.540756 0.049397 0.054 Uiso 1 1 calc R U . . .
H20B H 0.021601 0.658584 -0.027008 0.054 Uiso 1 1 calc R U . . .
C21 C 0.1212(9) 0.6393(11) 0.0614(10) 0.038(3) Uani 1 1 d . . . . .
H21A H 0.187329 0.632917 0.006714 0.046 Uiso 1 1 calc R U . . .
H21B H 0.138385 0.589025 0.128522 0.046 Uiso 1 1 calc R U . . .
C22 C 0.0878(9) 0.7488(10) 0.0607(8) 0.033(2) Uani 1 1 d . . . . .
H22A H 0.145599 0.761294 0.077733 0.040 Uiso 1 1 calc R U . . .
H22B H 0.080493 0.799114 -0.009465 0.040 Uiso 1 1 calc R U . . .
C23 C -0.0525(10) 0.8806(8) 0.1182(9) 0.033(2) Uani 1 1 d . . . . .
H23A H 0.006002 0.903139 0.121561 0.050 Uiso 1 1 calc R U . . .
H23B H -0.117127 0.892859 0.170980 0.050 Uiso 1 1 calc R U . . .
H23C H -0.069338 0.919987 0.049881 0.050 Uiso 1 1 calc R U . . .
C24 C -0.0077(8) 0.7046(8) 0.2488(7) 0.024(2) Uani 1 1 d . . . . .
H24A H -0.081362 0.705117 0.293843 0.028 Uiso 1 1 calc R U . . .
H24B H 0.028434 0.631607 0.256566 0.028 Uiso 1 1 calc R U . . .
C25 C 0.0548(9) 0.7441(9) 0.2856(8) 0.031(2) Uani 1 1 d . . . . .
H25A H 0.021188 0.817732 0.276548 0.038 Uiso 1 1 calc R U . . .
H25B H 0.130428 0.739383 0.244741 0.038 Uiso 1 1 calc R U . . .
C26 C 0.0534(9) 0.6775(8) 0.4004(8) 0.027(2) Uani 1 1 d . . . . .
H26A H -0.013733 0.651163 0.433978 0.032 Uiso 1 1 calc R U . . .
H26B H 0.116015 0.617139 0.406799 0.032 Uiso 1 1 calc R U . . .
C27 C 0.0587(8) 0.7425(8) 0.4532(8) 0.027(2) Uani 1 1 d . . . . .
H27A H 0.130348 0.760388 0.426245 0.032 Uiso 1 1 calc R U . . .
H27B H 0.002488 0.807953 0.437996 0.032 Uiso 1 1 calc R U . . .
C28 C 0.0413(8) 0.6839(8) 0.5674(8) 0.027(2) Uani 1 1 d . . . . .
H28A H 0.108177 0.630400 0.582891 0.033 Uiso 1 1 calc R U . . .
H28B H -0.017443 0.647515 0.589954 0.033 Uiso 1 1 calc R U . . .
C29 C 0.0853(8) 0.8242(8) 0.5906(8) 0.026(2) Uani 1 1 d . . . . .
H29A H 0.056048 0.871659 0.628704 0.031 Uiso 1 1 calc R U . . .
H29B H 0.086337 0.866869 0.516845 0.031 Uiso 1 1 calc R U . . .
C30 C 0.1991(8) 0.7675(9) 0.6028(8) 0.031(2) Uani 1 1 d . . . . .
H30A H 0.244327 0.818497 0.575929 0.037 Uiso 1 1 calc R U . . .
H30B H 0.229855 0.722779 0.561845 0.037 Uiso 1 1 calc R U . . .
C31 C 0.2020(9) 0.7008(9) 0.7156(9) 0.033(2) Uani 1 1 d . . . . .
H31A H 0.277163 0.662154 0.721273 0.039 Uiso 1 1 calc R U . . .
H31B H 0.176649 0.745768 0.756008 0.039 Uiso 1 1 calc R U . . .
C32 C 0.1293(8) 0.6248(8) 0.7584(8) 0.027(2) Uani 1 1 d . . . . .
H32A H 0.160015 0.574712 0.723176 0.033 Uiso 1 1 calc R U . . .
H32B H 0.127116 0.585214 0.832785 0.033 Uiso 1 1 calc R U . . .
C33 C 0.0148(9) 0.6804(9) 0.7434(8) 0.030(2) Uani 1 1 d . . . . .
H33A H -0.019413 0.722809 0.786719 0.036 Uiso 1 1 calc R U . . .
H33B H -0.028089 0.628219 0.766835 0.036 Uiso 1 1 calc R U . . .
C34 C -0.1028(8) 0.8122(10) 0.6310(9) 0.035(3) Uani 1 1 d . . . . .
H34A H -0.150494 0.764606 0.656044 0.053 Uiso 1 1 calc R U . . .
H34B H -0.109042 0.861466 0.561101 0.053 Uiso 1 1 calc R U . . .
H34C H -0.124100 0.850331 0.676773 0.053 Uiso 1 1 calc R U . . .

loop_
_atom_site_aniso_label
_atom_site_aniso_U_11
_atom_site_aniso_U_22
_atom_site_aniso_U_33
_atom_site_aniso_U_23
_atom_site_aniso_U_13
_atom_site_aniso_U_12
Mn1 0.0155(6) 0.0187(7) 0.0203(7) -0.0028(5) -0.0054(5) -0.0026(5)
Br1 0.0238(4) 0.0228(5) 0.0235(5) 0.0000(4) -0.0102(4) -0.0064(4)
Br2 0.0190(4) 0.0216(5) 0.0236(5) -0.0064(4) -0.0064(4) -0.0005(4)
Br3 0.0148(4) 0.0264(5) 0.0263(5) -0.0090(4) -0.0035(4) -0.0033(4)
Br4 0.0214(5) 0.0198(5) 0.0280(5) 0.0006(4) -0.0085(4) -0.0053(4)
Mn2 0.0176(6) 0.0196(7) 0.0192(7) -0.0036(5) -0.0059(5) -0.0025(5)
Br5 0.0194(4) 0.0238(5) 0.0181(4) -0.0004(4) -0.0058(3) -0.0048(4)
Br6 0.0174(4) 0.0309(5) 0.0297(5) -0.0123(4) -0.0069(4) -0.0008(4)
Br7 0.0281(5) 0.0246(5) 0.0225(5) -0.0005(4) -0.0091(4) -0.0109(4)
Br8 0.0200(4) 0.0195(4) 0.0203(4) -0.0039(3) -0.0034(3) -0.0050(4)
N1 0.020(4) 0.016(4) 0.021(4) -0.002(3) -0.009(3) -0.003(3)
N2 0.021(4) 0.020(4) 0.022(4) -0.008(3) -0.003(3) -0.004(3)
C1 0.023(5) 0.012(4) 0.027(5) -0.001(4) -0.007(4) -0.001(4)
C2 0.025(5) 0.019(5) 0.028(5) -0.003(4) -0.007(4) -0.003(4)
C3 0.036(6) 0.024(5) 0.040(6) -0.008(5) -0.025(5) -0.007(4)
C4 0.032(5) 0.018(5) 0.032(5) -0.003(4) -0.020(4) -0.003(4)
C5 0.015(4) 0.024(5) 0.033(5) -0.009(4) -0.009(4) -0.004(4)
C6 0.023(5) 0.038(6) 0.015(4) -0.002(4) -0.003(4) -0.014(4)
C7 0.020(4) 0.017(4) 0.020(4) 0.000(4) -0.003(4) -0.008(4)
C8 0.017(4) 0.017(4) 0.026(5) -0.004(4) -0.006(4) -0.005(3)
C9 0.027(5) 0.018(4) 0.020(4) -0.007(4) 0.001(4) -0.006(4)
C10 0.021(4) 0.020(4) 0.019(4) -0.004(4) -0.007(4) -0.002(4)
C11 0.019(4) 0.023(5) 0.021(5) -0.003(4) -0.011(4) 0.001(4)
C12 0.023(5) 0.023(5) 0.039(6) -0.011(4) -0.018(4) 0.004(4)
C13 0.019(4) 0.032(5) 0.038(6) -0.014(5) -0.008(4) -0.006(4)
C14 0.034(5) 0.031(6) 0.030(6) -0.007(4) -0.005(5) -0.016(5)
C15 0.033(5) 0.018(5) 0.034(6) -0.005(4) -0.016(5) -0.001(4)
C16 0.019(4) 0.027(5) 0.035(6) -0.014(4) -0.011(4) 0.000(4)
C17 0.043(6) 0.028(5) 0.018(5) -0.005(4) -0.001(4) -0.006(5)
N3 0.022(4) 0.029(5) 0.021(4) 0.004(3) -0.012(3) -0.011(4)
N4 0.017(3) 0.034(5) 0.030(5) -0.017(4) -0.006(3) 0.000(3)
C18 0.028(5) 0.033(6) 0.028(5) -0.005(4) -0.013(4) -0.010(4)
C19 0.043(7) 0.038(6) 0.031(6) -0.007(5) -0.015(5) -0.018(5)
C20 0.045(7) 0.059(8) 0.026(6) -0.003(6) -0.010(5) -0.024(7)
C21 0.029(5) 0.052(7) 0.036(6) -0.020(6) -0.001(5) -0.013(5)
C22 0.033(6) 0.046(7) 0.019(5) -0.002(5) -0.004(4) -0.022(5)
C23 0.040(6) 0.026(5) 0.033(6) 0.001(5) -0.022(5) -0.009(5)
C24 0.019(4) 0.024(5) 0.017(4) 0.003(4) -0.003(4) -0.008(4)
C25 0.034(6) 0.040(6) 0.022(5) -0.005(5) -0.006(4) -0.021(5)
C26 0.034(5) 0.024(5) 0.021(5) -0.007(4) -0.009(4) -0.004(4)
C27 0.023(5) 0.028(5) 0.032(5) -0.015(4) -0.006(4) -0.003(4)
C28 0.024(5) 0.029(5) 0.033(6) -0.019(5) -0.001(4) -0.005(4)
C29 0.027(5) 0.028(5) 0.024(5) -0.007(4) -0.007(4) -0.010(4)
C30 0.022(5) 0.036(6) 0.028(5) -0.003(4) -0.007(4) -0.008(4)
C31 0.026(5) 0.040(6) 0.030(6) -0.007(5) -0.011(4) -0.006(5)
C32 0.033(5) 0.027(5) 0.018(5) -0.003(4) -0.009(4) -0.007(4)
C33 0.030(5) 0.034(6) 0.019(5) -0.008(4) -0.004(4) -0.003(4)
C34 0.022(5) 0.046(7) 0.033(6) -0.017(5) -0.008(4) 0.001(5)

loop_
_atom_type_symbol
_atom_type_description
_atom_type_scat_dispersion_real
_atom_type_scat_dispersion_imag
_atom_type_scat_source
C C 0.0033 0.0016 'International Tables Vol C Tables 4.2.6.8 and 6.1.1.4'
H H 0.0000 0.0000 'International Tables Vol C Tables 4.2.6.8 and 6.1.1.4'
N N 0.0061 0.0033 'International Tables Vol C Tables 4.2.6.8 and 6.1.1.4'
Br Br -0.2901 2.4595 'International Tables Vol C Tables 4.2.6.8 and 6.1.1.4'
Mn Mn 0.3368 0.7283 'International Tables Vol C Tables 4.2.6.8 and 6.1.1.4'

loop_
_geom_angle_atom_site_label_1
_geom_angle_atom_site_label_2
_geom_angle_atom_site_label_3
_geom_angle
_geom_angle_site_symmetry_1
_geom_angle_site_symmetry_3
_geom_angle_publ_flag
Br4 Mn1 Br3 108.48(6) . . ?
Br4 Mn1 Br2 112.21(6) . . ?
Br3 Mn1 Br2 105.81(6) . . ?
Br4 Mn1 Br1 108.35(6) . . ?
Br3 Mn1 Br1 110.53(6) . . ?
Br2 Mn1 Br1 111.41(6) . . ?
Br5 Mn2 Br8 109.31(6) . . ?
Br5 Mn2 Br6 110.78(6) . . ?
Br8 Mn2 Br6 106.04(6) . . ?
Br5 Mn2 Br7 107.08(6) . . ?
Br8 Mn2 Br7 115.34(6) . . ?
Br6 Mn2 Br7 108.32(6) . . ?
C1 N1 C6 109.2(8) . . ?
C1 N1 C5 109.4(7) . . ?
C6 N1 C5 107.3(7) . . ?
C1 N1 C7 113.5(7) . . ?
C6 N1 C7 108.3(7) . . ?
C5 N1 C7 108.9(7) . . ?
C16 N2 C17 108.8(8) . . ?
C16 N2 C12 109.5(7) . . ?
C17 N2 C12 108.0(8) . . ?
C16 N2 C11 109.3(7) . . ?
C17 N2 C11 109.0(8) . . ?
C12 N2 C11 112.2(7) . . ?
C2 C1 N1 112.6(8) . . ?
C2 C1 H1A 109.1 . . ?
N1 C1 H1A 109.1 . . ?
C2 C1 H1B 109.1 . . ?
N1 C1 H1B 109.1 . . ?
H1A C1 H1B 107.8 . . ?
C1 C2 C3 110.1(9) . . ?
C1 C2 H2A 109.6 . . ?
C3 C2 H2A 109.6 . . ?
C1 C2 H2B 109.6 . . ?
C3 C2 H2B 109.6 . . ?
H2A C2 H2B 108.2 . . ?
C4 C3 C2 109.6(8) . . ?
C4 C3 H3A 109.7 . . ?
C2 C3 H3A 109.7 . . ?
C4 C3 H3B 109.7 . . ?
C2 C3 H3B 109.7 . . ?
H3A C3 H3B 108.2 . . ?
C3 C4 C5 111.7(8) . . ?
C3 C4 H4A 109.3 . . ?
C5 C4 H4A 109.3 . . ?
C3 C4 H4B 109.3 . . ?
C5 C4 H4B 109.3 . . ?
H4A C4 H4B 107.9 . . ?
N1 C5 C4 113.0(8) . . ?
N1 C5 H5A 109.0 . . ?
C4 C5 H5A 109.0 . . ?
N1 C5 H5B 109.0 . . ?
C4 C5 H5B 109.0 . . ?
H5A C5 H5B 107.8 . . ?
N1 C6 H6A 109.5 . . ?
N1 C6 H6B 109.5 . . ?
H6A C6 H6B 109.5 . . ?
N1 C6 H6C 109.5 . . ?
H6A C6 H6C 109.5 . . ?
H6B C6 H6C 109.5 . . ?
C8 C7 N1 114.9(8) . . ?
C8 C7 H7A 108.5 . . ?
N1 C7 H7A 108.5 . . ?
C8 C7 H7B 108.5 . . ?
N1 C7 H7B 108.5 . . ?
H7A C7 H7B 107.5 . . ?
C7 C8 C9 107.3(8) . . ?
C7 C8 H8A 110.2 . . ?
C9 C8 H8A 110.2 . . ?
C7 C8 H8B 110.2 . . ?
C9 C8 H8B 110.2 . . ?
H8A C8 H8B 108.5 . . ?
C10 C9 C8 111.1(8) . . ?
C10 C9 H9A 109.4 . . ?
C8 C9 H9A 109.4 . . ?
C10 C9 H9B 109.4 . . ?
C8 C9 H9B 109.4 . . ?
H9A C9 H9B 108.0 . . ?
C11 C10 C9 109.3(8) . . ?
C11 C10 H10A 109.8 . . ?
C9 C10 H10A 109.8 . . ?
C11 C10 H10B 109.8 . . ?
C9 C10 H10B 109.8 . . ?
H10A C10 H10B 108.3 . . ?
N2 C11 C10 115.0(8) . . ?
N2 C11 H11A 108.5 . . ?
C10 C11 H11A 108.5 . . ?
N2 C11 H11B 108.5 . . ?
C10 C11 H11B 108.5 . . ?
H11A C11 H11B 107.5 . . ?
N2 C12 C13 112.7(8) . . ?
N2 C12 H12A 109.1 . . ?
C13 C12 H12A 109.1 . . ?
N2 C12 H12B 109.1 . . ?
C13 C12 H12B 109.1 . . ?
H12A C12 H12B 107.8 . . ?
C14 C13 C12 111.5(9) . . ?
C14 C13 H13A 109.3 . . ?
C12 C13 H13A 109.3 . . ?
C14 C13 H13B 109.3 . . ?
C12 C13 H13B 109.3 . . ?
H13A C13 H13B 108.0 . . ?
C13 C14 C15 111.4(9) . . ?
C13 C14 H14A 109.4 . . ?
C15 C14 H14A 109.4 . . ?
C13 C14 H14B 109.4 . . ?
C15 C14 H14B 109.4 . . ?
H14A C14 H14B 108.0 . . ?
C14 C15 C16 111.5(9) . . ?
C14 C15 H15A 109.3 . . ?
C16 C15 H15A 109.3 . . ?
C14 C15 H15B 109.3 . . ?
C16 C15 H15B 109.3 . . ?
H15A C15 H15B 108.0 . . ?
N2 C16 C15 112.7(8) . . ?
N2 C16 H16A 109.0 . . ?
C15 C16 H16A 109.0 . . ?
N2 C16 H16B 109.0 . . ?
C15 C16 H16B 109.0 . . ?
H16A C16 H16B 107.8 . . ?
N2 C17 H17A 109.5 . . ?
N2 C17 H17B 109.5 . . ?
H17A C17 H17B 109.5 . . ?
N2 C17 H17C 109.5 . . ?
H17A C17 H17C 109.5 . . ?
H17B C17 H17C 109.5 . . ?
C23 N3 C22 108.6(9) . . ?
C23 N3 C18 107.9(8) . . ?
C22 N3 C18 110.1(8) . . ?
C23 N3 C24 109.5(8) . . ?
C22 N3 C24 112.2(8) . . ?
C18 N3 C24 108.4(7) . . ?
C29 N4 C34 109.5(9) . . ?
C29 N4 C28 113.7(8) . . ?
C34 N4 C28 109.3(8) . . ?
C29 N4 C33 109.6(8) . . ?
C34 N4 C33 105.5(8) . . ?
C28 N4 C33 109.0(8) . . ?
C19 C18 N3 113.3(9) . . ?
C19 C18 H18A 108.9 . . ?
N3 C18 H18A 108.9 . . ?
C19 C18 H18B 108.9 . . ?
N3 C18 H18B 108.9 . . ?
H18A C18 H18B 107.7 . . ?
C18 C19 C20 110.9(10) . . ?
C18 C19 H19A 109.5 . . ?
C20 C19 H19A 109.5 . . ?
C18 C19 H19B 109.5 . . ?
C20 C19 H19B 109.5 . . ?
H19A C19 H19B 108.1 . . ?
C21 C20 C19 111.8(11) . . ?
C21 C20 H20A 109.3 . . ?
C19 C20 H20A 109.3 . . ?
C21 C20 H20B 109.3 . . ?
C19 C20 H20B 109.3 . . ?
H20A C20 H20B 107.9 . . ?
C20 C21 C22 110.9(11) . . ?
C20 C21 H21A 109.5 . . ?
C22 C21 H21A 109.5 . . ?
C20 C21 H21B 109.5 . . ?
C22 C21 H21B 109.5 . . ?
H21A C21 H21B 108.0 . . ?
N3 C22 C21 112.8(9) . . ?
N3 C22 H22A 109.0 . . ?
C21 C22 H22A 109.0 . . ?
N3 C22 H22B 109.0 . . ?
C21 C22 H22B 109.0 . . ?
H22A C22 H22B 107.8 . . ?
N3 C23 H23A 109.5 . . ?
N3 C23 H23B 109.5 . . ?
H23A C23 H23B 109.5 . . ?
N3 C23 H23C 109.5 . . ?
H23A C23 H23C 109.5 . . ?
H23B C23 H23C 109.5 . . ?
C25 C24 N3 114.4(8) . . ?
C25 C24 H24A 108.7 . . ?
N3 C24 H24A 108.7 . . ?
C25 C24 H24B 108.7 . . ?
N3 C24 H24B 108.7 . . ?
H24A C24 H24B 107.6 . . ?
C24 C25 C26 108.7(8) . . ?
C24 C25 H25A 110.0 . . ?
C26 C25 H25A 110.0 . . ?
C24 C25 H25B 110.0 . . ?
C26 C25 H25B 110.0 . . ?
H25A C25 H25B 108.3 . . ?
C27 C26 C25 109.7(9) . . ?
C27 C26 H26A 109.7 . . ?
C25 C26 H26A 109.7 . . ?
C27 C26 H26B 109.7 . . ?
C25 C26 H26B 109.7 . . ?
H26A C26 H26B 108.2 . . ?
C28 C27 C26 110.4(9) . . ?
C28 C27 H27A 109.6 . . ?
C26 C27 H27A 109.6 . . ?
C28 C27 H27B 109.6 . . ?
C26 C27 H27B 109.6 . . ?
H27A C27 H27B 108.1 . . ?
C27 C28 N4 114.3(9) . . ?
C27 C28 H28A 108.7 . . ?
N4 C28 H28A 108.7 . . ?
C27 C28 H28B 108.7 . . ?
N4 C28 H28B 108.7 . . ?
H28A C28 H28B 107.6 . . ?
N4 C29 C30 112.1(9) . . ?
N4 C29 H29A 109.2 . . ?
C30 C29 H29A 109.2 . . ?
N4 C29 H29B 109.2 . . ?
C30 C29 H29B 109.2 . . ?
H29A C29 H29B 107.9 . . ?
C29 C30 C31 111.3(9) . . ?
C29 C30 H30A 109.4 . . ?
C31 C30 H30A 109.4 . . ?
C29 C30 H30B 109.4 . . ?
C31 C30 H30B 109.4 . . ?
H30A C30 H30B 108.0 . . ?
C32 C31 C30 109.6(9) . . ?
C32 C31 H31A 109.8 . . ?
C30 C31 H31A 109.8 . . ?
C32 C31 H31B 109.8 . . ?
C30 C31 H31B 109.8 . . ?
H31A C31 H31B 108.2 . . ?
C33 C32 C31 111.6(9) . . ?
C33 C32 H32A 109.3 . . ?
C31 C32 H32A 109.3 . . ?
C33 C32 H32B 109.3 . . ?
C31 C32 H32B 109.3 . . ?
H32A C32 H32B 108.0 . . ?
C32 C33 N4 112.4(8) . . ?
C32 C33 H33A 109.1 . . ?
N4 C33 H33A 109.1 . . ?
C32 C33 H33B 109.1 . . ?
N4 C33 H33B 109.1 . . ?
H33A C33 H33B 107.9 . . ?
N4 C34 H34A 109.5 . . ?
N4 C34 H34B 109.5 . . ?
H34A C34 H34B 109.5 . . ?
N4 C34 H34C 109.5 . . ?
H34A C34 H34C 109.5 . . ?
H34B C34 H34C 109.5 . . ?

loop_
_geom_bond_atom_site_label_1
_geom_bond_atom_site_label_2
_geom_bond_distance
_geom_bond_site_symmetry_2
_geom_bond_publ_flag
Mn1 Br4 2.5045(17) . ?
Mn1 Br3 2.5105(16) . ?
Mn1 Br2 2.5166(17) . ?
Mn1 Br1 2.5195(17) . ?
Mn2 Br5 2.4960(17) . ?
Mn2 Br8 2.5104(17) . ?
Mn2 Br6 2.5111(16) . ?
Mn2 Br7 2.5302(18) . ?
N1 C1 1.507(12) . ?
N1 C6 1.517(12) . ?
N1 C5 1.521(12) . ?
N1 C7 1.531(12) . ?
N2 C16 1.500(13) . ?
N2 C17 1.512(13) . ?
N2 C12 1.517(12) . ?
N2 C11 1.530(12) . ?
C1 C2 1.501(14) . ?
C1 H1A 0.9900 . ?
C1 H1B 0.9900 . ?
C2 C3 1.548(14) . ?
C2 H2A 0.9900 . ?
C2 H2B 0.9900 . ?
C3 C4 1.525(15) . ?
C3 H3A 0.9900 . ?
C3 H3B 0.9900 . ?
C4 C5 1.528(14) . ?
C4 H4A 0.9900 . ?
C4 H4B 0.9900 . ?
C5 H5A 0.9900 . ?
C5 H5B 0.9900 . ?
C6 H6A 0.9800 . ?
C6 H6B 0.9800 . ?
C6 H6C 0.9800 . ?
C7 C8 1.523(13) . ?
C7 H7A 0.9900 . ?
C7 H7B 0.9900 . ?
C8 C9 1.547(13) . ?
C8 H8A 0.9900 . ?
C8 H8B 0.9900 . ?
C9 C10 1.537(13) . ?
C9 H9A 0.9900 . ?
C9 H9B 0.9900 . ?
C10 C11 1.533(13) . ?
C10 H10A 0.9900 . ?
C10 H10B 0.9900 . ?
C11 H11A 0.9900 . ?
C11 H11B 0.9900 . ?
C12 C13 1.520(16) . ?
C12 H12A 0.9900 . ?
C12 H12B 0.9900 . ?
C13 C14 1.513(15) . ?
C13 H13A 0.9900 . ?
C13 H13B 0.9900 . ?
C14 C15 1.515(14) . ?
C14 H14A 0.9900 . ?
C14 H14B 0.9900 . ?
C15 C16 1.526(15) . ?
C15 H15A 0.9900 . ?
C15 H15B 0.9900 . ?
C16 H16A 0.9900 . ?
C16 H16B 0.9900 . ?
C17 H17A 0.9800 . ?
C17 H17B 0.9800 . ?
C17 H17C 0.9800 . ?
N3 C23 1.493(14) . ?
N3 C22 1.512(14) . ?
N3 C18 1.514(13) . ?
N3 C24 1.535(12) . ?
N4 C29 1.498(13) . ?
N4 C34 1.502(13) . ?
N4 C28 1.523(12) . ?
N4 C33 1.546(13) . ?
C18 C19 1.502(16) . ?
C18 H18A 0.9900 . ?
C18 H18B 0.9900 . ?
C19 C20 1.509(18) . ?
C19 H19A 0.9900 . ?
C19 H19B 0.9900 . ?
C20 C21 1.504(17) . ?
C20 H20A 0.9900 . ?
C20 H20B 0.9900 . ?
C21 C22 1.520(18) . ?
C21 H21A 0.9900 . ?
C21 H21B 0.9900 . ?
C22 H22A 0.9900 . ?
C22 H22B 0.9900 . ?
C23 H23A 0.9800 . ?
C23 H23B 0.9800 . ?
C23 H23C 0.9800 . ?
C24 C25 1.513(14) . ?
C24 H24A 0.9900 . ?
C24 H24B 0.9900 . ?
C25 C26 1.541(14) . ?
C25 H25A 0.9900 . ?
C25 H25B 0.9900 . ?
C26 C27 1.519(14) . ?
C26 H26A 0.9900 . ?
C26 H26B 0.9900 . ?
C27 C28 1.499(15) . ?
C27 H27A 0.9900 . ?
C27 H27B 0.9900 . ?
C28 H28A 0.9900 . ?
C28 H28B 0.9900 . ?
C29 C30 1.504(14) . ?
C29 H29A 0.9900 . ?
C29 H29B 0.9900 . ?
C30 C31 1.526(15) . ?
C30 H30A 0.9900 . ?
C30 H30B 0.9900 . ?
C31 C32 1.524(15) . ?
C31 H31A 0.9900 . ?
C31 H31B 0.9900 . ?
C32 C33 1.519(15) . ?
C32 H32A 0.9900 . ?
C32 H32B 0.9900 . ?
C33 H33A 0.9900 . ?
C33 H33B 0.9900 . ?
C34 H34A 0.9800 . ?
C34 H34B 0.9800 . ?
C34 H34C 0.9800 . ?

loop_
_geom_hbond_atom_site_label_D
_geom_hbond_atom_site_label_H
_geom_hbond_atom_site_label_A
_geom_hbond_distance_DH
_geom_hbond_distance_HA
_geom_hbond_distance_DA
_geom_hbond_angle_DHA
_geom_hbond_site_symmetry_A
_geom_hbond_publ_flag
C1 H1B Br3 0.99 2.91 3.887(10) 167.4 . yes
C4 H4A Br1 0.99 3.08 3.713(11) 122.7 . yes
C4 H4B Br8 0.99 3.03 3.783(10) 134.0 1_565 yes
C6 H6B Br2 0.98 3.04 3.976(10) 159.8 2_666 yes
C7 H7B Br5 0.99 2.89 3.869(10) 172.7 1_565 yes
C8 H8A Br7 0.99 3.03 3.803(10) 136.0 2_665 yes
C8 H8B Br2 0.99 3.02 3.930(10) 152.5 2_666 yes
C10 H10A Br5 0.99 3.04 3.803(10) 134.9 1_565 yes
C10 H10B Br4 0.99 3.07 4.039(9) 165.8 2_666 yes
C11 H11A Br8 0.99 3.04 3.985(10) 159.9 2_665 yes
C11 H11B Br7 0.99 3.07 3.983(9) 153.3 1_565 yes
C12 H12A Br4 0.99 2.81 3.752(10) 158.9 2_666 yes
C12 H12B Br3 0.99 2.97 3.888(11) 154.1 1_565 yes
C13 H13B Br8 0.99 2.95 3.923(11) 169.3 2_665 yes
C16 H16B Br7 0.99 3.08 3.919(10) 142.9 1_565 yes
C17 H17B Br5 0.98 2.98 3.861(13) 150.0 1_565 yes
C18 H18B Br7 0.99 2.97 3.738(10) 135.6 2_565 yes
C21 H21B Br1 0.99 3.06 4.043(14) 171.8 . yes
C22 H22A Br8 0.99 3.06 3.939(11) 148.4 1_565 yes
C22 H22B Br6 0.99 2.87 3.834(11) 166.0 2_565 yes
C23 H23A Br6 0.98 3.07 3.758(12) 128.7 1_565 yes
C24 H24A Br2 0.99 3.13 3.947(9) 140.6 2_566 yes
C24 H24A Br4 0.99 3.10 3.849(10) 134.0 2_566 yes
C27 H27A Br5 0.99 3.02 3.892(11) 147.1 1_565 yes
C27 H27B Br4 0.99 3.14 3.823(10) 127.4 2_566 yes
C28 H28A Br2 0.99 2.83 3.716(10) 149.3 . yes
C28 H28B Br1 0.99 2.95 3.921(10) 165.7 2_566 yes
C29 H29A Br6 0.99 2.88 3.804(11) 155.7 2_566 yes
C29 H29B Br5 0.99 2.92 3.692(10) 135.4 1_565 yes
C34 H34A Br1 0.98 3.07 3.990(13) 157.4 2_566 yes
C34 H34C Br5 0.98 3.09 3.854(12) 135.6 2_566 yes

loop_
_geom_torsion_atom_site_label_1
_geom_torsion_atom_site_label_2
_geom_torsion_atom_site_label_3
_geom_torsion_atom_site_label_4
_geom_torsion
_geom_torsion_site_symmetry_1
_geom_torsion_site_symmetry_2
_geom_torsion_site_symmetry_3
_geom_torsion_site_symmetry_4
_geom_torsion_publ_flag
C6 N1 C1 C2 174.1(8) . . . . ?
C5 N1 C1 C2 56.9(10) . . . . ?
C7 N1 C1 C2 -64.9(10) . . . . ?
N1 C1 C2 C3 -59.6(11) . . . . ?
C1 C2 C3 C4 56.9(11) . . . . ?
C2 C3 C4 C5 -54.1(12) . . . . ?
C1 N1 C5 C4 -53.4(10) . . . . ?
C6 N1 C5 C4 -171.8(8) . . . . ?
C7 N1 C5 C4 71.2(10) . . . . ?
C3 C4 C5 N1 53.8(11) . . . . ?
C1 N1 C7 C8 -47.2(11) . . . . ?
C6 N1 C7 C8 74.3(10) . . . . ?
C5 N1 C7 C8 -169.3(8) . . . . ?
N1 C7 C8 C9 -161.8(8) . . . . ?
C7 C8 C9 C10 89.6(10) . . . . ?
C8 C9 C10 C11 -161.3(8) . . . . ?
C16 N2 C11 C10 -164.7(8) . . . . ?
C17 N2 C11 C10 -46.0(11) . . . . ?
C12 N2 C11 C10 73.6(10) . . . . ?
C9 C10 C11 N2 -164.7(8) . . . . ?
C16 N2 C12 C13 -55.4(11) . . . . ?
C17 N2 C12 C13 -173.7(8) . . . . ?
C11 N2 C12 C13 66.1(10) . . . . ?
N2 C12 C13 C14 55.1(11) . . . . ?
C12 C13 C14 C15 -53.1(12) . . . . ?
C13 C14 C15 C16 53.0(12) . . . . ?
C17 N2 C16 C15 173.1(9) . . . . ?
C12 N2 C16 C15 55.3(11) . . . . ?
C11 N2 C16 C15 -68.0(10) . . . . ?
C14 C15 C16 N2 -55.1(11) . . . . ?
C23 N3 C18 C19 171.8(9) . . . . ?
C22 N3 C18 C19 53.5(12) . . . . ?
C24 N3 C18 C19 -69.6(11) . . . . ?
N3 C18 C19 C20 -54.8(12) . . . . ?
C18 C19 C20 C21 55.1(14) . . . . ?
C19 C20 C21 C22 -54.9(14) . . . . ?
C23 N3 C22 C21 -170.9(9) . . . . ?
C18 N3 C22 C21 -53.0(11) . . . . ?
C24 N3 C22 C21 67.9(11) . . . . ?
C20 C21 C22 N3 54.5(13) . . . . ?
C23 N3 C24 C25 -47.8(11) . . . . ?
C22 N3 C24 C25 73.0(11) . . . . ?
C18 N3 C24 C25 -165.2(9) . . . . ?
N3 C24 C25 C26 177.1(9) . . . . ?
C24 C25 C26 C27 -150.0(9) . . . . ?
C25 C26 C27 C28 171.9(9) . . . . ?
C26 C27 C28 N4 -162.9(8) . . . . ?
C29 N4 C28 C27 -48.5(11) . . . . ?
C34 N4 C28 C27 74.2(11) . . . . ?
C33 N4 C28 C27 -170.9(8) . . . . ?
C34 N4 C29 C30 171.2(9) . . . . ?
C28 N4 C29 C30 -66.3(11) . . . . ?
C33 N4 C29 C30 55.9(11) . . . . ?
N4 C29 C30 C31 -59.1(12) . . . . ?
C29 C30 C31 C32 57.1(12) . . . . ?
C30 C31 C32 C33 -54.9(12) . . . . ?
C31 C32 C33 N4 54.2(12) . . . . ?
C29 N4 C33 C32 -53.6(11) . . . . ?
C34 N4 C33 C32 -171.4(9) . . . . ?
C28 N4 C33 C32 71.3(11) . . . . ?
